data_4121518
loop_
_publ_author_name
'Abbasov, Mikail E.'
'Hudson, Brandi M.'
'Tantillo, Dean J.'
'Romo, Daniel'

_publ_section_title
;
 Acylammonium salts as dienophiles in diels-alder/lactonization
 organocascades.
;
_journal_issue 12
_journal_name_full 'Journal of the American Chemical Society'
_journal_page_first 4492
_journal_page_last 4495
_journal_paper_doi 10.1021/ja501005g
_journal_volume 136
_journal_year 2014
_chemical_absolute_configuration ad
_chemical_formula_sum 'C23 H38 O5 Si'
_chemical_formula_weight 422.62
_chemical_name_systematic
; 
 ? 
;
_space_group_IT_number 19
_symmetry_cell_setting orthorhombic
_symmetry_space_group_name_Hall 'P 2ac 2ab'
_symmetry_space_group_name_H-M 'P 21 21 21'
_atom_sites_solution_hydrogens geom
_atom_sites_solution_primary direct
_atom_sites_solution_secondary difmap
_audit_creation_method SHELXL-97
_cell_angle_alpha 90.00
_cell_angle_beta 90.00
_cell_angle_gamma 90.00
_cell_formula_units_Z 4
_cell_length_a 8.6924(6)
_cell_length_b 8.9976(6)
_cell_length_c 29.0972(18)
_cell_measurement_reflns_used 8454
_cell_measurement_temperature 110(2)
_cell_measurement_theta_max 62.65
_cell_measurement_theta_min 3.04
_cell_volume 2275.7(3)
_computing_cell_refinement
; 
  CELL-NOW (Sheldrick, 2003) and SAINT (BRUKER-NONIUS, 2003) 
;
_computing_data_collection 'FRAMBO (BRUKER-NONIUS, 2003)'
_computing_data_reduction 'Bruker APEX2'
_computing_molecular_graphics Olex2
_computing_publication_material 'Bruker SHELXTL'
_computing_structure_refinement 'SHELXL-97 (Sheldrick, 2008)'
_computing_structure_solution 'SHELXS-97 (Sheldrick, 2008)'
_diffrn_ambient_temperature 110(2)
_diffrn_measured_fraction_theta_full 0.998
_diffrn_measured_fraction_theta_max 0.998
_diffrn_measurement_device_type 'BRUKER GADDS D8 Discover'
_diffrn_measurement_method 'phi and omega scans'
_diffrn_radiation_monochromator graphite
_diffrn_radiation_source 'fine-focus sealed tube'
_diffrn_radiation_type CuK\a
_diffrn_radiation_wavelength 1.54178
_diffrn_reflns_av_R_equivalents 0.0615
_diffrn_reflns_av_sigmaI/netI 0.0377
_diffrn_reflns_limit_h_max 9
_diffrn_reflns_limit_h_min -9
_diffrn_reflns_limit_k_max 10
_diffrn_reflns_limit_k_min -9
_diffrn_reflns_limit_l_max 31
_diffrn_reflns_limit_l_min -32
_diffrn_reflns_number 18633
_diffrn_reflns_theta_full 59.95
_diffrn_reflns_theta_max 59.95
_diffrn_reflns_theta_min 3.04
_diffrn_standards_decay_% 0
_diffrn_standards_interval_count 0
_diffrn_standards_number 0
_exptl_absorpt_coefficient_mu 1.157
_exptl_absorpt_correction_T_max 0.9661
_exptl_absorpt_correction_T_min 0.8641
_exptl_absorpt_correction_type multi-scan
_exptl_absorpt_process_details 'SADABS; (Sheldrick, 2006)'
_exptl_crystal_colour colourless
_exptl_crystal_density_diffrn 1.234
_exptl_crystal_density_method 'not measured'
_exptl_crystal_description block
_exptl_crystal_F_000 920
_exptl_crystal_size_max 0.13
_exptl_crystal_size_mid 0.07
_exptl_crystal_size_min 0.03
_refine_diff_density_max 0.167
_refine_diff_density_min -0.240
_refine_diff_density_rms 0.052
_refine_ls_abs_structure_details 'Flack H D (1983), Acta Cryst. A39, 876-881'
_refine_ls_abs_structure_Flack 0.00(2)
_refine_ls_extinction_method none
_refine_ls_goodness_of_fit_ref 1.044
_refine_ls_hydrogen_treatment constr
_refine_ls_matrix_type full
_refine_ls_number_parameters 269
_refine_ls_number_reflns 3357
_refine_ls_number_restraints 0
_refine_ls_restrained_S_all 1.044
_refine_ls_R_factor_all 0.0322
_refine_ls_R_factor_gt 0.0299
_refine_ls_shift/su_max 0.001
_refine_ls_shift/su_mean 0.000
_refine_ls_structure_factor_coef Fsqd
_refine_ls_weighting_details 'calc w=1/[\s^2^(Fo^2^)+(0.0428P)^2^+0.0000P] where P=(Fo^2^+2Fc^2^)/3'
_refine_ls_weighting_scheme calc
_refine_ls_wR_factor_gt 0.0708
_refine_ls_wR_factor_ref 0.0715
_reflns_number_gt 3140
_reflns_number_total 3357
_reflns_threshold_expression >2sigma(I)
_cod_data_source_file ja501005g_si_003.cif
_cod_data_source_block b2
_cod_depositor_comments
;
The following automatic conversions were performed:

'_symmetry_cell_setting' value 'Orthorhombic' changed to
'orthorhombic' according to
/usr/data/users/saulius/crontab/automatic-downloads/current/ACS/lib/dictionaries/cif_core.dic
dictionary named 'cif_core.dic' version 2.4.2 from 2011-04-26.

Automatic conversion script
Id: cif_fix_values 2281 2013-09-26 08:29:07Z andrius 
;
_cod_original_sg_symbol_H-M P2(1)2(1)2(1)
_cod_database_code 4121518

loop_
_symmetry_equiv_pos_as_xyz
'x, y, z'
'-x+1/2, -y, z+1/2'
'-x, y+1/2, -z+1/2'
'x+1/2, -y+1/2, -z'

loop_
_atom_site_label
_atom_site_type_symbol
_atom_site_fract_x
_atom_site_fract_y
_atom_site_fract_z
_atom_site_U_iso_or_equiv
_atom_site_adp_type
_atom_site_occupancy
_atom_site_symmetry_multiplicity
_atom_site_calc_flag
_atom_site_refinement_flags
Si20 Si 0.46731(6) 0.43551(6) 0.576867(17) 0.01200(13) Uani 1 1 d .
O16 O 0.95667(16) -0.06151(15) 0.64673(4) 0.0172(3) Uani 1 1 d .
O19 O 0.57293(14) 0.44345(15) 0.62476(4) 0.0144(3) Uani 1 1 d .
O5 O 0.93653(15) 0.40998(14) 0.74411(5) 0.0181(3) Uani 1 1 d .
O15 O 0.74457(17) 0.01047(16) 0.60839(5) 0.0242(4) Uani 1 1 d .
O6 O 1.08988(16) 0.44716(17) 0.68351(5) 0.0250(3) Uani 1 1 d .
C14 C 0.8607(2) 0.0404(2) 0.62850(6) 0.0154(4) Uani 1 1 d .
C1 C 0.9985(2) 0.3702(2) 0.70326(7) 0.0169(5) Uani 1 1 d .
C10 C 0.6605(2) 0.3117(2) 0.68934(7) 0.0132(4) Uani 1 1 d .
C7 C 0.9199(2) 0.1964(2) 0.63716(7) 0.0143(4) Uani 1 1 d .
H7 H 1.0243 0.2060 0.6230 0.017 Uiso 1 1 calc R
C9 C 0.6780(2) 0.3508(2) 0.64535(7) 0.0123(4) Uani 1 1 d .
C27 C 0.3109(2) 0.5732(2) 0.59012(7) 0.0161(4) Uani 1 1 d .
H27 H 0.2741 0.5493 0.6218 0.019 Uiso 1 1 calc R
C2 C 0.9344(2) 0.2199(2) 0.68913(7) 0.0139(4) Uani 1 1 d .
H2 H 1.0010 0.1399 0.7023 0.017 Uiso 1 1 calc R
C22 C 0.7020(3) 0.6156(2) 0.53505(7) 0.0212(5) Uani 1 1 d .
H22A H 0.6427 0.7065 0.5405 0.032 Uiso 1 1 calc R
H22B H 0.7689 0.6295 0.5083 0.032 Uiso 1 1 calc R
H22C H 0.7650 0.5935 0.5621 0.032 Uiso 1 1 calc R
C3 C 0.7806(2) 0.2194(2) 0.71407(6) 0.0132(4) Uani 1 1 d .
H3 H 0.7433 0.1157 0.7193 0.016 Uiso 1 1 calc R
C4 C 0.8292(2) 0.2929(2) 0.75949(7) 0.0169(5) Uani 1 1 d .
H4 H 0.8867 0.2189 0.7785 0.020 Uiso 1 1 calc R
C29 C 0.1694(2) 0.5606(2) 0.55858(8) 0.0225(5) Uani 1 1 d .
H29A H 0.2011 0.5741 0.5265 0.034 Uiso 1 1 calc R
H29B H 0.0944 0.6375 0.5668 0.034 Uiso 1 1 calc R
H29C H 0.1224 0.4623 0.5623 0.034 Uiso 1 1 calc R
C8 C 0.8143(2) 0.3128(2) 0.61578(7) 0.0154(4) Uani 1 1 d .
H8A H 0.8744 0.4044 0.6100 0.019 Uiso 1 1 calc R
H8B H 0.7771 0.2755 0.5858 0.019 Uiso 1 1 calc R
C11 C 0.5281(2) 0.3646(2) 0.71859(7) 0.0169(4) Uani 1 1 d .
H11A H 0.4676 0.2782 0.7294 0.020 Uiso 1 1 calc R
H11B H 0.4596 0.4290 0.7001 0.020 Uiso 1 1 calc R
C25 C 0.3485(3) 0.1700(2) 0.61506(8) 0.0234(5) Uani 1 1 d .
H25A H 0.4458 0.1369 0.6286 0.035 Uiso 1 1 calc R
H25B H 0.2811 0.0841 0.6103 0.035 Uiso 1 1 calc R
H25C H 0.2984 0.2408 0.6358 0.035 Uiso 1 1 calc R
C18 C 0.7855(3) -0.2535(2) 0.67735(8) 0.0266(5) Uani 1 1 d .
H18A H 0.8238 -0.2299 0.7082 0.040 Uiso 1 1 calc R
H18B H 0.7617 -0.3598 0.6755 0.040 Uiso 1 1 calc R
H18C H 0.6922 -0.1957 0.6712 0.040 Uiso 1 1 calc R
C17 C 0.9061(3) -0.2154(2) 0.64239(7) 0.0214(5) Uani 1 1 d .
H17A H 0.9955 -0.2823 0.6464 0.026 Uiso 1 1 calc R
H17B H 0.8640 -0.2316 0.6112 0.026 Uiso 1 1 calc R
C21 C 0.5919(2) 0.4863(2) 0.52608(6) 0.0163(5) Uani 1 1 d .
H21 H 0.6580 0.3976 0.5199 0.020 Uiso 1 1 calc R
C12 C 0.5896(2) 0.4514(2) 0.75983(7) 0.0223(5) Uani 1 1 d .
H12A H 0.6416 0.5426 0.7489 0.027 Uiso 1 1 calc R
H12B H 0.5025 0.4818 0.7796 0.027 Uiso 1 1 calc R
C26 C 0.4707(3) 0.1402(2) 0.53677(8) 0.0234(5) Uani 1 1 d .
H26A H 0.4800 0.1853 0.5062 0.035 Uiso 1 1 calc R
H26B H 0.4160 0.0453 0.5343 0.035 Uiso 1 1 calc R
H26C H 0.5735 0.1231 0.5495 0.035 Uiso 1 1 calc R
C24 C 0.3803(2) 0.2455(2) 0.56865(7) 0.0177(5) Uani 1 1 d .
H24 H 0.2778 0.2614 0.5538 0.021 Uiso 1 1 calc R
C28 C 0.3667(3) 0.7343(2) 0.59165(7) 0.0207(5) Uani 1 1 d .
H28A H 0.4568 0.7415 0.6118 0.031 Uiso 1 1 calc R
H28B H 0.2844 0.7980 0.6036 0.031 Uiso 1 1 calc R
H28C H 0.3945 0.7667 0.5606 0.031 Uiso 1 1 calc R
C13 C 0.7021(3) 0.3593(2) 0.78784(7) 0.0222(5) Uani 1 1 d .
H13A H 0.7479 0.4229 0.8120 0.027 Uiso 1 1 calc R
H13B H 0.6452 0.2782 0.8033 0.027 Uiso 1 1 calc R
C23 C 0.4979(3) 0.5129(3) 0.48196(7) 0.0243(5) Uani 1 1 d .
H23A H 0.4249 0.4310 0.4777 0.036 Uiso 1 1 calc R
H23B H 0.5675 0.5177 0.4555 0.036 Uiso 1 1 calc R
H23C H 0.4414 0.6067 0.4846 0.036 Uiso 1 1 calc R

loop_
_atom_site_aniso_label
_atom_site_aniso_U_11
_atom_site_aniso_U_22
_atom_site_aniso_U_33
_atom_site_aniso_U_23
_atom_site_aniso_U_13
_atom_site_aniso_U_12
Si20 0.0137(3) 0.0107(3) 0.0115(3) 0.0007(2) -0.0012(2) 0.0002(2)
O16 0.0202(7) 0.0131(7) 0.0183(7) -0.0011(6) -0.0042(6) 0.0030(7)
O19 0.0174(7) 0.0121(7) 0.0137(7) 0.0010(6) -0.0038(5) 0.0033(6)
O5 0.0220(8) 0.0147(8) 0.0175(8) -0.0028(6) -0.0022(6) -0.0027(6)
O15 0.0245(8) 0.0195(8) 0.0287(8) -0.0026(6) -0.0131(7) 0.0011(6)
O6 0.0237(8) 0.0204(8) 0.0310(8) 0.0000(7) 0.0037(7) -0.0081(7)
C14 0.0196(11) 0.0169(11) 0.0097(10) -0.0019(8) 0.0035(9) 0.0038(9)
C1 0.0150(12) 0.0165(11) 0.0191(11) 0.0003(8) -0.0028(9) 0.0036(9)
C10 0.0141(11) 0.0106(10) 0.0150(11) -0.0008(8) -0.0008(8) -0.0028(8)
C7 0.0155(11) 0.0140(10) 0.0133(10) 0.0018(8) -0.0001(8) 0.0018(8)
C9 0.0135(11) 0.0101(10) 0.0131(11) -0.0003(8) -0.0033(8) -0.0010(8)
C27 0.0210(11) 0.0149(10) 0.0125(10) 0.0009(8) 0.0003(8) 0.0048(9)
C2 0.0146(11) 0.0129(10) 0.0142(10) 0.0015(8) -0.0020(8) 0.0007(8)
C22 0.0259(12) 0.0184(12) 0.0192(12) 0.0018(8) 0.0019(9) -0.0024(9)
C3 0.0173(11) 0.0090(11) 0.0132(10) 0.0016(8) -0.0003(8) -0.0006(8)
C4 0.0198(12) 0.0168(11) 0.0142(10) 0.0027(8) -0.0021(8) -0.0010(9)
C29 0.0180(11) 0.0205(11) 0.0292(12) 0.0013(10) -0.0001(9) 0.0039(10)
C8 0.0206(12) 0.0122(10) 0.0134(10) 0.0021(8) 0.0013(8) 0.0004(8)
C11 0.0145(10) 0.0173(10) 0.0189(11) 0.0038(8) 0.0028(9) 0.0019(9)
C25 0.0204(12) 0.0187(12) 0.0311(13) 0.0040(10) 0.0003(10) -0.0064(9)
C18 0.0316(13) 0.0176(12) 0.0304(13) 0.0009(9) -0.0038(11) -0.0063(10)
C17 0.0331(13) 0.0078(11) 0.0233(11) -0.0039(8) -0.0059(10) 0.0035(9)
C21 0.0204(11) 0.0157(11) 0.0126(10) 0.0011(8) 0.0006(8) 0.0013(9)
C12 0.0236(11) 0.0234(12) 0.0198(11) -0.0008(9) 0.0066(9) 0.0019(10)
C26 0.0297(13) 0.0157(11) 0.0248(12) -0.0052(8) -0.0054(10) 0.0010(10)
C24 0.0148(11) 0.0167(11) 0.0217(11) 0.0001(8) -0.0051(9) -0.0007(9)
C28 0.0244(12) 0.0174(11) 0.0204(11) -0.0024(9) -0.0034(9) 0.0065(9)
C13 0.0302(13) 0.0241(12) 0.0122(11) -0.0015(9) 0.0012(10) -0.0019(10)
C23 0.0277(13) 0.0291(12) 0.0161(11) 0.0012(9) -0.0003(9) 0.0018(10)

loop_
_atom_type_symbol
_atom_type_description
_atom_type_scat_dispersion_real
_atom_type_scat_dispersion_imag
_atom_type_scat_source
C C 0.0181 0.0091 'International Tables Vol C Tables 4.2.6.8 and 6.1.1.4'
H H 0.0000 0.0000 'International Tables Vol C Tables 4.2.6.8 and 6.1.1.4'
O O 0.0492 0.0322 'International Tables Vol C Tables 4.2.6.8 and 6.1.1.4'
Si Si 0.2541 0.3302 'International Tables Vol C Tables 4.2.6.8 and 6.1.1.4'

loop_
_geom_angle_atom_site_label_1
_geom_angle_atom_site_label_2
_geom_angle_atom_site_label_3
_geom_angle
O19 Si20 C27 101.44(8)
O19 Si20 C24 111.42(8)
C27 Si20 C24 109.48(10)
O19 Si20 C21 109.11(8)
C27 Si20 C21 114.58(9)
C24 Si20 C21 110.51(9)
C14 O16 C17 115.14(16)
C9 O19 Si20 134.68(12)
C1 O5 C4 109.20(15)
O15 C14 O16 124.13(18)
O15 C14 C7 125.12(18)
O16 C14 C7 110.74(17)
O6 C1 O5 122.08(19)
O6 C1 C2 128.81(19)
O5 C1 C2 109.11(17)
C9 C10 C11 122.97(18)
C9 C10 C3 121.39(18)
C11 C10 C3 115.50(16)
C14 C7 C8 111.33(16)
C14 C7 C2 108.64(15)
C8 C7 C2 110.92(16)
C14 C7 H7 108.6
C8 C7 H7 108.6
C2 C7 H7 108.6
C10 C9 O19 120.11(17)
C10 C9 C8 125.32(18)
O19 C9 C8 114.34(16)
C28 C27 C29 109.90(16)
C28 C27 Si20 113.66(15)
C29 C27 Si20 114.05(14)
C28 C27 H27 106.2
C29 C27 H27 106.2
Si20 C27 H27 106.2
C1 C2 C3 101.30(15)
C1 C2 C7 114.84(16)
C3 C2 C7 113.48(17)
C1 C2 H2 109.0
C3 C2 H2 109.0
C7 C2 H2 109.0
C21 C22 H22A 109.5
C21 C22 H22B 109.5
H22A C22 H22B 109.5
C21 C22 H22C 109.5
H22A C22 H22C 109.5
H22B C22 H22C 109.5
C10 C3 C2 112.17(16)
C10 C3 C4 111.24(16)
C2 C3 C4 99.62(16)
C10 C3 H3 111.1
C2 C3 H3 111.1
C4 C3 H3 111.1
O5 C4 C13 110.33(16)
O5 C4 C3 102.71(15)
C13 C4 C3 116.15(17)
O5 C4 H4 109.1
C13 C4 H4 109.1
C3 C4 H4 109.1
C27 C29 H29A 109.5
C27 C29 H29B 109.5
H29A C29 H29B 109.5
C27 C29 H29C 109.5
H29A C29 H29C 109.5
H29B C29 H29C 109.5
C9 C8 C7 113.37(16)
C9 C8 H8A 108.9
C7 C8 H8A 108.9
C9 C8 H8B 108.9
C7 C8 H8B 108.9
H8A C8 H8B 107.7
C10 C11 C12 109.74(17)
C10 C11 H11A 109.7
C12 C11 H11A 109.7
C10 C11 H11B 109.7
C12 C11 H11B 109.7
H11A C11 H11B 108.2
C24 C25 H25A 109.5
C24 C25 H25B 109.5
H25A C25 H25B 109.5
C24 C25 H25C 109.5
H25A C25 H25C 109.5
H25B C25 H25C 109.5
C17 C18 H18A 109.5
C17 C18 H18B 109.5
H18A C18 H18B 109.5
C17 C18 H18C 109.5
H18A C18 H18C 109.5
H18B C18 H18C 109.5
O16 C17 C18 111.65(17)
O16 C17 H17A 109.3
C18 C17 H17A 109.3
O16 C17 H17B 109.3
C18 C17 H17B 109.3
H17A C17 H17B 108.0
C22 C21 C23 110.88(17)
C22 C21 Si20 114.17(14)
C23 C21 Si20 112.68(14)
C22 C21 H21 106.1
C23 C21 H21 106.1
Si20 C21 H21 106.1
C13 C12 C11 111.56(18)
C13 C12 H12A 109.3
C11 C12 H12A 109.3
C13 C12 H12B 109.3
C11 C12 H12B 109.3
H12A C12 H12B 108.0
C24 C26 H26A 109.5
C24 C26 H26B 109.5
H26A C26 H26B 109.5
C24 C26 H26C 109.5
H26A C26 H26C 109.5
H26B C26 H26C 109.5
C25 C24 C26 110.41(17)
C25 C24 Si20 111.21(14)
C26 C24 Si20 115.43(15)
C25 C24 H24 106.4
C26 C24 H24 106.4
Si20 C24 H24 106.4
C27 C28 H28A 109.5
C27 C28 H28B 109.5
H28A C28 H28B 109.5
C27 C28 H28C 109.5
H28A C28 H28C 109.5
H28B C28 H28C 109.5
C4 C13 C12 113.31(17)
C4 C13 H13A 108.9
C12 C13 H13A 108.9
C4 C13 H13B 108.9
C12 C13 H13B 108.9
H13A C13 H13B 107.7
C21 C23 H23A 109.5
C21 C23 H23B 109.5
H23A C23 H23B 109.5
C21 C23 H23C 109.5
H23A C23 H23C 109.5
H23B C23 H23C 109.5

loop_
_geom_bond_atom_site_label_1
_geom_bond_atom_site_label_2
_geom_bond_distance
Si20 O19 1.6704(13)
Si20 C27 1.880(2)
Si20 C24 1.885(2)
Si20 C21 1.888(2)
O16 C14 1.348(2)
O16 C17 1.459(2)
O19 C9 1.375(2)
O5 C1 1.353(2)
O5 C4 1.476(2)
O15 C14 1.198(2)
O6 C1 1.201(2)
C14 C7 1.516(3)
C1 C2 1.519(3)
C10 C9 1.336(3)
C10 C11 1.509(3)
C10 C3 1.515(3)
C7 C8 1.525(3)
C7 C2 1.532(3)
C7 H7 1.0000
C9 C8 1.504(3)
C27 C28 1.529(3)
C27 C29 1.539(3)
C27 H27 1.0000
C2 C3 1.521(3)
C2 H2 1.0000
C22 C21 1.529(3)
C22 H22A 0.9800
C22 H22B 0.9800
C22 H22C 0.9800
C3 C4 1.537(3)
C3 H3 1.0000
C4 C13 1.503(3)
C4 H4 1.0000
C29 H29A 0.9800
C29 H29B 0.9800
C29 H29C 0.9800
C8 H8A 0.9900
C8 H8B 0.9900
C11 C12 1.528(3)
C11 H11A 0.9900
C11 H11B 0.9900
C25 C24 1.537(3)
C25 H25A 0.9800
C25 H25B 0.9800
C25 H25C 0.9800
C18 C17 1.500(3)
C18 H18A 0.9800
C18 H18B 0.9800
C18 H18C 0.9800
C17 H17A 0.9900
C17 H17B 0.9900
C21 C23 1.540(3)
C21 H21 1.0000
C12 C13 1.519(3)
C12 H12A 0.9900
C12 H12B 0.9900
C26 C24 1.541(3)
C26 H26A 0.9800
C26 H26B 0.9800
C26 H26C 0.9800
C24 H24 1.0000
C28 H28A 0.9800
C28 H28B 0.9800
C28 H28C 0.9800
C13 H13A 0.9900
C13 H13B 0.9900
C23 H23A 0.9800
C23 H23B 0.9800
C23 H23C 0.9800

loop_
_geom_torsion_atom_site_label_1
_geom_torsion_atom_site_label_2
_geom_torsion_atom_site_label_3
_geom_torsion_atom_site_label_4
_geom_torsion
C27 Si20 O19 C9 159.30(17)
C24 Si20 O19 C9 42.88(19)
C21 Si20 O19 C9 -79.42(18)
C17 O16 C14 O15 -2.8(3)
C17 O16 C14 C7 176.94(16)
C4 O5 C1 O6 -179.92(18)
C4 O5 C1 C2 -0.3(2)
O15 C14 C7 C8 -1.5(3)
O16 C14 C7 C8 178.72(16)
O15 C14 C7 C2 120.9(2)
O16 C14 C7 C2 -58.8(2)
C11 C10 C9 O19 0.1(3)
C3 C10 C9 O19 -175.24(16)
C11 C10 C9 C8 174.27(18)
C3 C10 C9 C8 -1.1(3)
Si20 O19 C9 C10 -127.29(17)
Si20 O19 C9 C8 57.9(2)
O19 Si20 C27 C28 69.21(15)
C24 Si20 C27 C28 -172.95(14)
C21 Si20 C27 C28 -48.17(17)
O19 Si20 C27 C29 -163.74(14)
C24 Si20 C27 C29 -45.91(17)
C21 Si20 C27 C29 78.87(17)
O6 C1 C2 C3 -154.3(2)
O5 C1 C2 C3 26.09(19)
O6 C1 C2 C7 -31.6(3)
O5 C1 C2 C7 148.79(16)
C14 C7 C2 C1 177.79(16)
C8 C7 C2 C1 -59.5(2)
C14 C7 C2 C3 -66.3(2)
C8 C7 C2 C3 56.4(2)
C9 C10 C3 C2 17.4(3)
C11 C10 C3 C2 -158.24(16)
C9 C10 C3 C4 128.05(19)
C11 C10 C3 C4 -47.6(2)
C1 C2 C3 C10 78.57(19)
C7 C2 C3 C10 -45.1(2)
C1 C2 C3 C4 -39.20(17)
C7 C2 C3 C4 -162.83(15)
C1 O5 C4 C13 -149.86(16)
C1 O5 C4 C3 -25.43(19)
C10 C3 C4 O5 -78.63(18)
C2 C3 C4 O5 39.82(17)
C10 C3 C4 C13 41.9(2)
C2 C3 C4 C13 160.32(17)
C10 C9 C8 C7 12.1(3)
O19 C9 C8 C7 -173.47(16)
C14 C7 C8 C9 82.9(2)
C2 C7 C8 C9 -38.2(2)
C9 C10 C11 C12 -119.9(2)
C3 C10 C11 C12 55.7(2)
C14 O16 C17 C18 -78.6(2)
O19 Si20 C21 C22 -40.72(17)
C27 Si20 C21 C22 72.19(17)
C24 Si20 C21 C22 -163.56(14)
O19 Si20 C21 C23 -168.39(14)
C27 Si20 C21 C23 -55.48(18)
C24 Si20 C21 C23 68.77(17)
C10 C11 C12 C13 -56.4(2)
O19 Si20 C24 C25 30.53(17)
C27 Si20 C24 C25 -80.86(16)
C21 Si20 C24 C25 152.02(14)
O19 Si20 C24 C26 -96.24(15)
C27 Si20 C24 C26 152.36(15)
C21 Si20 C24 C26 25.24(17)
O5 C4 C13 C12 70.8(2)
C3 C4 C13 C12 -45.5(3)
C11 C12 C13 C4 52.3(2)
